data_7201836
loop_
_publ_author_name
'Chen, Jihua'
'Subramanian, Sankar'
'Parkin, Sean R.'
'Siegler, Maxime'
'Gallup, Kaitlin'
'Haughn, Chelsea'
'Martin, David C.'
'Anthony, John E.'

_publ_section_title
;
 The influence of side chains on the structures and properties of
 functionalized pentacenes
;
_journal_issue 17
_journal_name_full 'Journal of Materials Chemistry'
_journal_page_first 1961
_journal_paper_doi 10.1039/b717082c
_journal_volume 18
_journal_year 2008
_chemical_formula_moiety 'C36 H34'
_chemical_formula_sum 'C36 H34'
_chemical_formula_weight 466.63
_chemical_name_systematic
;
?
;
_space_group_IT_number 14
_symmetry_cell_setting monoclinic
_symmetry_space_group_name_Hall '-P 2yn'
_symmetry_space_group_name_H-M 'P 1 21/n 1'
_atom_sites_solution_hydrogens geom
_atom_sites_solution_primary direct
_atom_sites_solution_secondary difmap
_audit_creation_method SHELXL-97
_cell_angle_alpha 90.00
_cell_angle_beta 101.1599(12)
_cell_angle_gamma 90.00
_cell_formula_units_Z 2
_cell_length_a 12.3212(3)
_cell_length_b 5.1420(2)
_cell_length_c 20.8030(7)
_cell_measurement_reflns_used 5769
_cell_measurement_temperature 90.0(2)
_cell_measurement_theta_max 27.48
_cell_measurement_theta_min 1.00
_cell_volume 1293.06(7)
_computing_cell_refinement 'SCALEPACK (Otwinowski & Minor, 1997)'
_computing_data_collection 'COLLECT (Nonius, 1998)'
_computing_data_reduction 'DENZO-SMN (Otwinowski & Minor, 1997)'
_computing_molecular_graphics 'XP in Siemens SHELXTL (Sheldrick,1994)'
_computing_publication_material
;
SHELX97-2 (Sheldrick, 1997) and local procedures
;
_computing_structure_refinement 'SHELXL-97 (Sheldrick, 1997)'
_computing_structure_solution 'SHELXS-97 (Sheldrick, 1990)'
_diffrn_ambient_temperature 90.0(2)
_diffrn_detector_area_resol_mean 18
_diffrn_measured_fraction_theta_full 1.000
_diffrn_measured_fraction_theta_max 1.000
_diffrn_measurement_device_type 'Nonius KappaCCD diffractometer'
_diffrn_measurement_method '\w scans at fixed \c = 55\%'
_diffrn_radiation_monochromator graphite
_diffrn_radiation_source 'fine-focus sealed tube'
_diffrn_radiation_type MoK\a
_diffrn_radiation_wavelength 0.71073
_diffrn_reflns_av_R_equivalents 0.0923
_diffrn_reflns_av_sigmaI/netI 0.0709
_diffrn_reflns_limit_h_max 14
_diffrn_reflns_limit_h_min -14
_diffrn_reflns_limit_k_max 6
_diffrn_reflns_limit_k_min -6
_diffrn_reflns_limit_l_max 24
_diffrn_reflns_limit_l_min -24
_diffrn_reflns_number 8382
_diffrn_reflns_theta_full 25.00
_diffrn_reflns_theta_max 25.00
_diffrn_reflns_theta_min 1.78
_diffrn_standards_decay_% <1
_exptl_absorpt_coefficient_mu 0.067
_exptl_absorpt_correction_T_max 0.9966
_exptl_absorpt_correction_T_min 0.9716
_exptl_absorpt_correction_type multi-scan
_exptl_absorpt_process_details 'SCALEPACK (Otwinowski & Minor, 1997)'
_exptl_crystal_colour blue
_exptl_crystal_density_diffrn 1.198
_exptl_crystal_density_method 'not measured'
_exptl_crystal_description 'thin rod'
_exptl_crystal_F_000 500
_exptl_crystal_size_max 0.43
_exptl_crystal_size_mid 0.08
_exptl_crystal_size_min 0.05
_refine_diff_density_max 0.193
_refine_diff_density_min -0.233
_refine_diff_density_rms 0.048
_refine_ls_extinction_method none
_refine_ls_goodness_of_fit_ref 0.975
_refine_ls_hydrogen_treatment constr
_refine_ls_matrix_type full
_refine_ls_number_parameters 164
_refine_ls_number_reflns 2272
_refine_ls_number_restraints 0
_refine_ls_restrained_S_all 0.975
_refine_ls_R_factor_all 0.1015
_refine_ls_R_factor_gt 0.0510
_refine_ls_shift/su_max 0.000
_refine_ls_shift/su_mean 0.000
_refine_ls_structure_factor_coef Fsqd
_refine_ls_weighting_details 'calc w=1/[\s^2^(Fo^2^)+(0.0676P)^2^] where P=(Fo^2^+2Fc^2^)/3'
_refine_ls_weighting_scheme calc
_refine_ls_wR_factor_gt 0.1073
_refine_ls_wR_factor_ref 0.1259
_reflns_number_gt 1405
_reflns_number_total 2272
_reflns_threshold_expression >2\s(I)
_cod_data_source_file b717082c.txt
_cod_data_source_block k04111
_cod_original_sg_symbol_H-M 'P 21/n'
_cod_database_code 7201836

loop_
_symmetry_equiv_pos_as_xyz
'x, y, z'
'-x+1/2, y+1/2, -z+1/2'
'-x, -y, -z'
'x-1/2, -y-1/2, z-1/2'

loop_
_atom_site_label
_atom_site_type_symbol
_atom_site_fract_x
_atom_site_fract_y
_atom_site_fract_z
_atom_site_U_iso_or_equiv
_atom_site_adp_type
_atom_site_occupancy
_atom_site_symmetry_multiplicity
_atom_site_calc_flag
_atom_site_refinement_flags
_atom_site_disorder_assembly
_atom_site_disorder_group
C1 C 0.51308(16) 0.6924(3) 0.45304(9) 0.0173(5) Uani 1 1 d . . .
C2 C 0.59302(15) 0.6709(3) 0.51191(9) 0.0172(5) Uani 1 1 d . . .
C3 C 0.68524(16) 0.8370(4) 0.52584(9) 0.0203(5) Uani 1 1 d . . .
H3 H 0.6948 0.9647 0.4944 0.024 Uiso 1 1 calc R . .
C4 C 0.76261(16) 0.8216(4) 0.58359(9) 0.0186(5) Uani 1 1 d . . .
C5 C 0.85579(16) 0.9916(4) 0.59835(10) 0.0230(5) Uani 1 1 d . . .
H5 H 0.8660 1.1209 0.5675 0.028 Uiso 1 1 calc R . .
C6 C 0.92984(16) 0.9725(4) 0.65542(10) 0.0233(5) Uani 1 1 d . . .
H6 H 0.9914 1.0873 0.6641 0.028 Uiso 1 1 calc R . .
C7 C 0.91560(17) 0.7800(4) 0.70268(10) 0.0254(5) Uani 1 1 d . . .
H7 H 0.9680 0.7678 0.7426 0.031 Uiso 1 1 calc R . .
C8 C 0.82877(16) 0.6155(4) 0.69130(10) 0.0232(5) Uani 1 1 d . . .
H8 H 0.8208 0.4893 0.7234 0.028 Uiso 1 1 calc R . .
C9 C 0.74823(16) 0.6280(4) 0.63155(9) 0.0191(5) Uani 1 1 d . . .
C10 C 0.65873(16) 0.4610(4) 0.61796(9) 0.0197(5) Uani 1 1 d . . .
H10 H 0.6506 0.3318 0.6493 0.024 Uiso 1 1 calc R . .
C11 C 0.57925(15) 0.4749(4) 0.55950(9) 0.0178(5) Uani 1 1 d . . .
C12 C 0.52704(16) 0.8852(4) 0.40570(10) 0.0197(5) Uani 1 1 d . . .
C13 C 0.53886(15) 1.0482(4) 0.36626(9) 0.0199(5) Uani 1 1 d . . .
C14 C 0.55413(16) 1.2466(4) 0.31833(9) 0.0218(5) Uani 1 1 d . . .
H14A H 0.5520 1.4207 0.3384 0.026 Uiso 1 1 calc R . .
H14B H 0.4920 1.2364 0.2803 0.026 Uiso 1 1 calc R . .
C15 C 0.66353(16) 1.2163(4) 0.29431(9) 0.0250(5) Uani 1 1 d . . .
H15A H 0.6642 1.0439 0.2732 0.030 Uiso 1 1 calc R . .
H15B H 0.6667 1.3500 0.2605 0.030 Uiso 1 1 calc R . .
C16 C 0.76687(16) 1.2404(4) 0.34758(9) 0.0248(5) Uani 1 1 d . . .
H16A H 0.7635 1.1079 0.3817 0.030 Uiso 1 1 calc R . .
H16B H 0.8324 1.2014 0.3282 0.030 Uiso 1 1 calc R . .
C17 C 0.78237(16) 1.5054(4) 0.37989(10) 0.0285(6) Uani 1 1 d . . .
H17A H 0.7201 1.5391 0.4025 0.034 Uiso 1 1 calc R . .
H17B H 0.7803 1.6399 0.3456 0.034 Uiso 1 1 calc R . .
C18 C 0.89100(17) 1.5294(4) 0.42930(11) 0.0372(6) Uani 1 1 d . . .
H18A H 0.8921 1.4026 0.4646 0.056 Uiso 1 1 calc R . .
H18B H 0.8976 1.7054 0.4477 0.056 Uiso 1 1 calc R . .
H18C H 0.9531 1.4956 0.4073 0.056 Uiso 1 1 calc R . .

loop_
_atom_site_aniso_label
_atom_site_aniso_U_11
_atom_site_aniso_U_22
_atom_site_aniso_U_33
_atom_site_aniso_U_23
_atom_site_aniso_U_13
_atom_site_aniso_U_12
C1 0.0203(11) 0.0169(11) 0.0158(12) -0.0005(9) 0.0062(9) 0.0019(9)
C2 0.0192(11) 0.0188(12) 0.0139(12) -0.0035(9) 0.0041(9) 0.0013(9)
C3 0.0239(12) 0.0207(12) 0.0176(12) 0.0003(9) 0.0073(10) -0.0005(10)
C4 0.0195(11) 0.0204(12) 0.0156(12) -0.0031(9) 0.0029(9) 0.0019(9)
C5 0.0245(12) 0.0232(12) 0.0210(13) -0.0013(10) 0.0038(10) -0.0003(10)
C6 0.0206(12) 0.0218(12) 0.0265(13) -0.0025(10) 0.0021(10) -0.0018(10)
C7 0.0248(12) 0.0284(13) 0.0207(13) -0.0035(11) -0.0016(10) 0.0035(11)
C8 0.0259(12) 0.0243(12) 0.0177(12) 0.0025(10) -0.0001(10) 0.0025(10)
C9 0.0201(12) 0.0211(11) 0.0166(12) -0.0016(9) 0.0047(9) 0.0039(10)
C10 0.0229(12) 0.0203(12) 0.0165(12) 0.0025(9) 0.0048(9) 0.0038(9)
C11 0.0199(12) 0.0180(11) 0.0156(11) -0.0024(9) 0.0039(9) 0.0030(10)
C12 0.0166(11) 0.0224(12) 0.0191(12) -0.0028(10) 0.0014(9) 0.0006(9)
C13 0.0177(11) 0.0243(12) 0.0158(12) -0.0026(10) -0.0015(9) 0.0011(10)
C14 0.0267(12) 0.0195(11) 0.0182(12) 0.0018(10) 0.0020(9) -0.0005(10)
C15 0.0284(12) 0.0262(12) 0.0219(13) 0.0000(10) 0.0086(10) -0.0008(10)
C16 0.0234(12) 0.0262(13) 0.0262(13) 0.0035(10) 0.0077(10) 0.0012(10)
C17 0.0290(13) 0.0337(13) 0.0225(13) -0.0016(10) 0.0039(10) 0.0017(11)
C18 0.0335(14) 0.0415(15) 0.0335(15) -0.0034(12) -0.0010(11) -0.0016(12)

loop_
_atom_type_symbol
_atom_type_description
_atom_type_scat_dispersion_real
_atom_type_scat_dispersion_imag
_atom_type_scat_source
C C 0.0033 0.0016 'International Tables Vol C Tables 4.2.6.8 and 6.1.1.4'
H H 0.0000 0.0000 'International Tables Vol C Tables 4.2.6.8 and 6.1.1.4'

loop_
_geom_angle_atom_site_label_1
_geom_angle_atom_site_label_2
_geom_angle_atom_site_label_3
_geom_angle
_geom_angle_site_symmetry_1
_geom_angle_site_symmetry_3
_geom_angle_publ_flag
C11 C1 C2 120.83(17) 3_666 . ?
C11 C1 C12 119.71(17) 3_666 . ?
C2 C1 C12 119.46(17) . . ?
C3 C2 C1 121.92(18) . . ?
C3 C2 C11 118.65(17) . . ?
C1 C2 C11 119.42(17) . . ?
C4 C3 C2 122.53(18) . . ?
C4 C3 H3 118.7 . . ?
C2 C3 H3 118.7 . . ?
C3 C4 C5 122.79(18) . . ?
C3 C4 C9 118.89(17) . . ?
C5 C4 C9 118.31(17) . . ?
C6 C5 C4 121.42(19) . . ?
C6 C5 H5 119.3 . . ?
C4 C5 H5 119.3 . . ?
C5 C6 C7 120.12(19) . . ?
C5 C6 H6 119.9 . . ?
C7 C6 H6 119.9 . . ?
C8 C7 C6 120.82(19) . . ?
C8 C7 H7 119.6 . . ?
C6 C7 H7 119.6 . . ?
C7 C8 C9 121.10(19) . . ?
C7 C8 H8 119.4 . . ?
C9 C8 H8 119.4 . . ?
C10 C9 C8 122.67(18) . . ?
C10 C9 C4 119.10(17) . . ?
C8 C9 C4 118.22(18) . . ?
C9 C10 C11 122.60(18) . . ?
C9 C10 H10 118.7 . . ?
C11 C10 H10 118.7 . . ?
C10 C11 C1 122.04(18) . 3_666 ?
C10 C11 C2 118.21(17) . . ?
C1 C11 C2 119.74(17) 3_666 . ?
C13 C12 C1 179.6(2) . . ?
C12 C13 C14 179.6(2) . . ?
C13 C14 C15 112.82(16) . . ?
C13 C14 H14A 109.0 . . ?
C15 C14 H14A 109.0 . . ?
C13 C14 H14B 109.0 . . ?
C15 C14 H14B 109.0 . . ?
H14A C14 H14B 107.8 . . ?
C16 C15 C14 114.74(16) . . ?
C16 C15 H15A 108.6 . . ?
C14 C15 H15A 108.6 . . ?
C16 C15 H15B 108.6 . . ?
C14 C15 H15B 108.6 . . ?
H15A C15 H15B 107.6 . . ?
C17 C16 C15 114.33(16) . . ?
C17 C16 H16A 108.7 . . ?
C15 C16 H16A 108.7 . . ?
C17 C16 H16B 108.7 . . ?
C15 C16 H16B 108.7 . . ?
H16A C16 H16B 107.6 . . ?
C16 C17 C18 112.97(17) . . ?
C16 C17 H17A 109.0 . . ?
C18 C17 H17A 109.0 . . ?
C16 C17 H17B 109.0 . . ?
C18 C17 H17B 109.0 . . ?
H17A C17 H17B 107.8 . . ?
C17 C18 H18A 109.5 . . ?
C17 C18 H18B 109.5 . . ?
H18A C18 H18B 109.5 . . ?
C17 C18 H18C 109.5 . . ?
H18A C18 H18C 109.5 . . ?
H18B C18 H18C 109.5 . . ?

loop_
_geom_bond_atom_site_label_1
_geom_bond_atom_site_label_2
_geom_bond_distance
_geom_bond_site_symmetry_2
_geom_bond_publ_flag
C1 C11 1.410(3) 3_666 ?
C1 C2 1.419(2) . ?
C1 C12 1.431(3) . ?
C2 C3 1.406(3) . ?
C2 C11 1.446(3) . ?
C3 C4 1.384(3) . ?
C3 H3 0.9500 . ?
C4 C5 1.429(3) . ?
C4 C9 1.444(3) . ?
C5 C6 1.354(3) . ?
C5 H5 0.9500 . ?
C6 C7 1.430(3) . ?
C6 H6 0.9500 . ?
C7 C8 1.348(3) . ?
C7 H7 0.9500 . ?
C8 C9 1.434(3) . ?
C8 H8 0.9500 . ?
C9 C10 1.383(3) . ?
C10 C11 1.408(2) . ?
C10 H10 0.9500 . ?
C11 C1 1.410(3) 3_666 ?
C12 C13 1.201(3) . ?
C13 C14 1.464(3) . ?
C14 C15 1.534(3) . ?
C14 H14A 0.9900 . ?
C14 H14B 0.9900 . ?
C15 C16 1.523(3) . ?
C15 H15A 0.9900 . ?
C15 H15B 0.9900 . ?
C16 C17 1.515(3) . ?
C16 H16A 0.9900 . ?
C16 H16B 0.9900 . ?
C17 C18 1.527(3) . ?
C17 H17A 0.9900 . ?
C17 H17B 0.9900 . ?
C18 H18A 0.9800 . ?
C18 H18B 0.9800 . ?
C18 H18C 0.9800 . ?

loop_
_geom_torsion_atom_site_label_1
_geom_torsion_atom_site_label_2
_geom_torsion_atom_site_label_3
_geom_torsion_atom_site_label_4
_geom_torsion
_geom_torsion_site_symmetry_1
_geom_torsion_site_symmetry_2
_geom_torsion_site_symmetry_3
_geom_torsion_site_symmetry_4
_geom_torsion_publ_flag
C11 C1 C2 C3 -179.40(18) 3_666 . . . ?
C12 C1 C2 C3 1.1(3) . . . . ?
C11 C1 C2 C11 0.0(3) 3_666 . . . ?
C12 C1 C2 C11 -179.57(17) . . . . ?
C1 C2 C3 C4 178.69(17) . . . . ?
C11 C2 C3 C4 -0.7(3) . . . . ?
C2 C3 C4 C5 -179.26(18) . . . . ?
C2 C3 C4 C9 -0.1(3) . . . . ?
C3 C4 C5 C6 179.69(18) . . . . ?
C9 C4 C5 C6 0.5(3) . . . . ?
C4 C5 C6 C7 -0.3(3) . . . . ?
C5 C6 C7 C8 0.0(3) . . . . ?
C6 C7 C8 C9 0.1(3) . . . . ?
C7 C8 C9 C10 179.39(19) . . . . ?
C7 C8 C9 C4 0.1(3) . . . . ?
C3 C4 C9 C10 1.1(3) . . . . ?
C5 C4 C9 C10 -179.74(18) . . . . ?
C3 C4 C9 C8 -179.64(17) . . . . ?
C5 C4 C9 C8 -0.5(3) . . . . ?
C8 C9 C10 C11 179.47(18) . . . . ?
C4 C9 C10 C11 -1.3(3) . . . . ?
C9 C10 C11 C1 -178.41(18) . . . 3_666 ?
C9 C10 C11 C2 0.5(3) . . . . ?
C3 C2 C11 C10 0.5(3) . . . . ?
C1 C2 C11 C10 -178.88(16) . . . . ?
C3 C2 C11 C1 179.42(17) . . . 3_666 ?
C1 C2 C11 C1 0.0(3) . . . 3_666 ?
C13 C14 C15 C16 -61.3(2) . . . . ?
C14 C15 C16 C17 -63.8(2) . . . . ?
C15 C16 C17 C18 -175.62(17) . . . . ?
